data_7027452
loop_
_publ_author_name
'Alder, Mark J.'
'Cross, Wendy I.'
'Flower, Kevin R.'
'Pritchard, Robin G.'

_publ_section_title
;
 Azo-containing tertiary phosphines: synthesis, reactivity and structural
 characterisation
;
_journal_issue 15
_journal_name_full 'Journal of the Chemical Society, Dalton Transactions'
_journal_page_first 2563
_journal_paper_doi 10.1039/a902885d
_journal_year 1999
_chemical_formula_sum 'C31 H25 N2 O2 P'
_chemical_formula_weight 488.50
_chemical_name_systematic
; 
 ? 
;
_space_group_IT_number 2
_symmetry_cell_setting triclinic
_symmetry_space_group_name_Hall '-P 1'
_symmetry_space_group_name_H-M 'P -1'
_atom_sites_solution_hydrogens geom
_atom_sites_solution_primary direct
_atom_sites_solution_secondary difmap
_audit_creation_method SHELXL-97
_cell_angle_alpha 97.27(2)
_cell_angle_beta 99.19(2)
_cell_angle_gamma 108.358(16)
_cell_formula_units_Z 2
_cell_length_a 8.2523(16)
_cell_length_b 10.0350(19)
_cell_length_c 16.500(5)
_cell_measurement_temperature 203(2)
_cell_volume 1257.2(5)
_computing_structure_refinement 'SHELXL-97 (Sheldrick, 1997)'
_computing_structure_solution 'SHELXS-97 (Sheldrick, 1990)'
_diffrn_ambient_temperature 203(2)
_diffrn_measured_fraction_theta_full 1.000
_diffrn_measured_fraction_theta_max 1.000
_diffrn_radiation_monochromator graphite
_diffrn_radiation_source 'fine-focus sealed tube'
_diffrn_radiation_type MoK\a
_diffrn_radiation_wavelength 0.71069
_diffrn_reflns_av_R_equivalents 0.0000
_diffrn_reflns_av_sigmaI/netI 0.0817
_diffrn_reflns_limit_h_max 9
_diffrn_reflns_limit_h_min -9
_diffrn_reflns_limit_k_max 11
_diffrn_reflns_limit_k_min -11
_diffrn_reflns_limit_l_max 19
_diffrn_reflns_limit_l_min 0
_diffrn_reflns_number 4412
_diffrn_reflns_theta_full 24.97
_diffrn_reflns_theta_max 24.97
_diffrn_reflns_theta_min 1.27
_exptl_absorpt_coefficient_mu 0.141
_exptl_crystal_colour red
_exptl_crystal_density_diffrn 1.290
_exptl_crystal_density_method 'not measured'
_exptl_crystal_description blocks
_exptl_crystal_F_000 512
_exptl_crystal_size_max 0.3
_exptl_crystal_size_mid 0.25
_exptl_crystal_size_min 0.2
_refine_diff_density_max 0.442
_refine_diff_density_min -0.177
_refine_diff_density_rms 0.046
_refine_ls_extinction_method none
_refine_ls_goodness_of_fit_ref 0.925
_refine_ls_hydrogen_treatment mixed
_refine_ls_matrix_type full
_refine_ls_number_parameters 425
_refine_ls_number_reflns 4412
_refine_ls_number_restraints 0
_refine_ls_restrained_S_all 0.925
_refine_ls_R_factor_all 0.1221
_refine_ls_R_factor_gt 0.0581
_refine_ls_shift/su_max 0.002
_refine_ls_shift/su_mean 0.000
_refine_ls_structure_factor_coef Fsqd
_refine_ls_weighting_details 'calc w=1/[\s^2^(Fo^2^)+(0.0513P)^2^+0.9790P] where P=(Fo^2^+2Fc^2^)/3'
_refine_ls_weighting_scheme calc
_refine_ls_wR_factor_gt 0.1117
_refine_ls_wR_factor_ref 0.1417
_reflns_number_gt 2576
_reflns_number_total 4412
_reflns_threshold_expression >2sigma(I)
_cod_data_source_file 902885dsup1.cif
_cod_data_source_block mald3b
_cod_depositor_comments
;
The following automatic conversions were performed:
'_atom_site_symetry_multiplicity' tag replaced with
'_atom_site_symmetry_multiplicity'.

Automatic conversion script
Id: cif_correct_tags 1440 2010-10-19 06:21:57Z saulius 

The following automatic conversions were performed:

'_symmetry_cell_setting' value 'Triclinic' changed to 'triclinic'
according to /home/saulius/struct/CIF-dictionaries/cif_core.dic
dictionary named 'cif_core.dic' version 2.4.2 from 2011-04-26.

Automatic conversion script
Id: cif_fix_values 1891 2012-01-12 08:04:46Z andrius 
;
_cod_original_sg_symbol_H-M P(-1)
_cod_database_code 7027452

loop_
_symmetry_equiv_pos_as_xyz
'x, y, z'
'-x, -y, -z'

loop_
_atom_site_label
_atom_site_type_symbol
_atom_site_fract_x
_atom_site_fract_y
_atom_site_fract_z
_atom_site_U_iso_or_equiv
_atom_site_adp_type
_atom_site_occupancy
_atom_site_symmetry_multiplicity
_atom_site_calc_flag
P1 P 0.02317(13) 0.78741(10) 0.08058(6) 0.0377(3) Uani 1 1 d
N1 N 0.5074(4) 1.4194(3) 0.33730(18) 0.0389(7) Uani 1 1 d
N2 N 0.6449(4) 1.5113(3) 0.37983(19) 0.0406(8) Uani 1 1 d
O1 O 0.5845(3) 1.3733(3) 0.50679(14) 0.0385(6) Uani 1 1 d
O2 O 0.8202(4) 1.3150(3) 0.50126(19) 0.0629(9) Uani 1 1 d
H3 H 0.439(4) 1.112(3) 0.517(2) 0.034(9) Uiso 1 1 d
H4 H 0.261(4) 0.918(4) 0.408(2) 0.040(10) Uiso 1 1 d
H5 H 0.130(5) 0.822(4) 0.267(2) 0.043(10) Uiso 1 1 d
H7 H 0.208(4) 1.079(4) 0.093(2) 0.039(10) Uiso 1 1 d
H8 H 0.375(5) 1.269(4) 0.197(2) 0.058(12) Uiso 1 1 d
H12 H 0.453(5) 1.615(4) 0.275(2) 0.053(12) Uiso 1 1 d
H13 H 0.509(6) 1.843(4) 0.253(3) 0.069(14) Uiso 1 1 d
H15 H 0.978(5) 1.965(4) 0.423(2) 0.059(12) Uiso 1 1 d
H16 H 0.905(5) 1.725(4) 0.435(2) 0.052(12) Uiso 1 1 d
H17A H 0.706(8) 2.086(6) 0.272(4) 0.11(2) Uiso 1 1 d
H17B H 0.904(8) 2.116(6) 0.313(4) 0.12(2) Uiso 1 1 d
H17C H 0.782(8) 2.137(7) 0.371(4) 0.14(3) Uiso 1 1 d
H19 H 0.172(6) 0.575(4) 0.081(3) 0.061(13) Uiso 1 1 d
H20 H 0.136(7) 0.368(6) 0.136(3) 0.10(2) Uiso 1 1 d
H21 H -0.071(6) 0.288(5) 0.209(3) 0.071(14) Uiso 1 1 d
H22 H -0.241(6) 0.427(5) 0.234(3) 0.081(16) Uiso 1 1 d
H23 H -0.207(5) 0.642(4) 0.184(2) 0.040(10) Uiso 1 1 d
H25 H -0.134(5) 0.997(4) 0.138(3) 0.059(13) Uiso 1 1 d
H26 H -0.397(6) 1.018(5) 0.111(3) 0.073(15) Uiso 1 1 d
H27 H -0.639(5) 0.832(4) 0.018(2) 0.051(11) Uiso 1 1 d
H28 H -0.579(6) 0.632(5) -0.040(3) 0.069(14) Uiso 1 1 d
H29 H -0.313(5) 0.616(4) -0.015(2) 0.049(12) Uiso 1 1 d
H31A H 0.797(9) 1.601(8) 0.582(4) 0.16(3) Uiso 1 1 d
H31B H 0.799(6) 1.525(5) 0.640(3) 0.077(17) Uiso 1 1 d
H31C H 0.965(9) 1.550(6) 0.605(4) 0.12(2) Uiso 1 1 d
C1 C 0.4619(5) 1.2841(4) 0.3609(2) 0.0347(8) Uani 1 1 d
C2 C 0.4903(5) 1.2605(4) 0.4410(2) 0.0349(8) Uani 1 1 d
C3 C 0.4161(5) 1.1264(4) 0.4600(2) 0.0386(9) Uani 1 1 d
C4 C 0.3172(5) 1.0124(4) 0.3982(2) 0.0385(9) Uani 1 1 d
C5 C 0.1818(5) 0.9142(4) 0.2499(2) 0.0345(8) Uani 1 1 d
C6 C 0.1511(4) 0.9305(4) 0.1684(2) 0.0362(9) Uani 1 1 d
C7 C 0.2293(5) 1.0672(4) 0.1503(2) 0.0407(9) Uani 1 1 d
C8 C 0.3260(5) 1.1811(4) 0.2112(2) 0.0419(10) Uani 1 1 d
C9 C 0.3574(4) 1.1669(4) 0.2951(2) 0.0333(8) Uani 1 1 d
C10 C 0.2857(5) 1.0304(4) 0.3148(2) 0.0356(9) Uani 1 1 d
C11 C 0.6739(5) 1.6505(4) 0.3595(2) 0.0368(9) Uani 1 1 d
C12 C 0.5552(5) 1.6840(4) 0.3041(2) 0.0417(10) Uani 1 1 d
C13 C 0.5936(6) 1.8231(4) 0.2912(3) 0.0444(10) Uani 1 1 d
C14 C 0.7482(5) 1.9286(4) 0.3329(2) 0.0420(9) Uani 1 1 d
C15 C 0.8631(5) 1.8931(4) 0.3876(3) 0.0454(10) Uani 1 1 d
C16 C 0.8289(5) 1.7548(4) 0.4009(3) 0.0434(10) Uani 1 1 d
C17 C 0.7876(9) 2.0807(5) 0.3207(4) 0.0620(14) Uani 1 1 d
C18 C -0.0121(5) 0.6279(4) 0.1266(2) 0.0355(9) Uani 1 1 d
C19 C 0.0910(7) 0.5468(5) 0.1122(3) 0.0543(11) Uani 1 1 d
C20 C 0.0708(8) 0.4227(5) 0.1428(3) 0.0680(15) Uani 1 1 d
C21 C -0.0536(7) 0.3781(5) 0.1883(3) 0.0609(13) Uani 1 1 d
C22 C -0.1557(7) 0.4571(5) 0.2037(3) 0.0577(12) Uani 1 1 d
C23 C -0.1369(6) 0.5814(4) 0.1736(2) 0.0456(10) Uani 1 1 d
C24 C -0.1914(5) 0.8057(4) 0.0672(2) 0.0361(9) Uani 1 1 d
C25 C -0.2241(6) 0.9232(5) 0.1021(3) 0.0506(11) Uani 1 1 d
C26 C -0.3896(6) 0.9331(6) 0.0844(3) 0.0605(13) Uani 1 1 d
C27 C -0.5230(6) 0.8256(6) 0.0316(3) 0.0621(13) Uani 1 1 d
C28 C -0.4927(6) 0.7076(6) -0.0039(3) 0.0603(13) Uani 1 1 d
C29 C -0.3288(5) 0.6979(5) 0.0131(3) 0.0476(10) Uani 1 1 d
C30 C 0.7562(5) 1.3961(4) 0.5300(2) 0.0411(9) Uani 1 1 d
C31 C 0.8465(7) 1.5281(6) 0.5932(3) 0.0589(13) Uani 1 1 d

loop_
_atom_site_aniso_label
_atom_site_aniso_U_11
_atom_site_aniso_U_22
_atom_site_aniso_U_33
_atom_site_aniso_U_23
_atom_site_aniso_U_13
_atom_site_aniso_U_12
P1 0.0380(6) 0.0362(5) 0.0372(6) 0.0067(4) 0.0070(4) 0.0109(4)
N1 0.0407(19) 0.0334(16) 0.0392(18) 0.0057(14) 0.0092(15) 0.0080(14)
N2 0.0390(19) 0.0392(18) 0.0463(19) 0.0080(15) 0.0128(15) 0.0154(15)
O1 0.0359(15) 0.0441(15) 0.0356(14) 0.0017(11) 0.0092(11) 0.0153(12)
O2 0.0464(18) 0.071(2) 0.067(2) -0.0112(16) -0.0026(15) 0.0300(16)
C1 0.033(2) 0.0344(19) 0.041(2) 0.0110(16) 0.0091(16) 0.0144(16)
C2 0.033(2) 0.038(2) 0.035(2) 0.0042(16) 0.0069(16) 0.0156(17)
C3 0.039(2) 0.045(2) 0.034(2) 0.0119(18) 0.0061(17) 0.0162(18)
C4 0.040(2) 0.035(2) 0.038(2) 0.0114(17) 0.0061(17) 0.0090(18)
C5 0.033(2) 0.0325(19) 0.037(2) 0.0115(16) 0.0053(16) 0.0093(16)
C6 0.031(2) 0.038(2) 0.040(2) 0.0097(16) 0.0071(16) 0.0112(16)
C7 0.048(2) 0.042(2) 0.031(2) 0.0120(17) 0.0061(18) 0.0129(19)
C8 0.045(2) 0.035(2) 0.042(2) 0.0121(18) 0.0061(18) 0.0095(19)
C9 0.030(2) 0.0329(19) 0.037(2) 0.0083(15) 0.0063(15) 0.0102(15)
C10 0.033(2) 0.038(2) 0.040(2) 0.0130(17) 0.0075(16) 0.0141(17)
C11 0.037(2) 0.0353(19) 0.040(2) 0.0065(16) 0.0128(17) 0.0135(17)
C12 0.036(2) 0.038(2) 0.044(2) 0.0049(18) 0.0042(18) 0.0056(18)
C13 0.049(3) 0.046(2) 0.041(2) 0.0139(19) 0.0110(19) 0.018(2)
C14 0.050(3) 0.038(2) 0.040(2) 0.0076(17) 0.0179(19) 0.0136(19)
C15 0.040(2) 0.038(2) 0.052(3) 0.0028(19) 0.014(2) 0.0057(19)
C16 0.041(2) 0.045(2) 0.042(2) 0.0059(19) 0.0095(19) 0.013(2)
C17 0.080(4) 0.040(2) 0.065(4) 0.012(2) 0.021(3) 0.015(3)
C18 0.039(2) 0.0330(19) 0.032(2) 0.0031(15) 0.0033(16) 0.0123(17)
C19 0.068(3) 0.056(3) 0.052(3) 0.017(2) 0.025(2) 0.031(2)
C20 0.103(4) 0.058(3) 0.062(3) 0.016(2) 0.022(3) 0.050(3)
C21 0.096(4) 0.043(3) 0.042(3) 0.010(2) 0.009(3) 0.024(3)
C22 0.067(3) 0.056(3) 0.047(3) 0.018(2) 0.016(2) 0.011(2)
C23 0.050(3) 0.045(2) 0.046(2) 0.0133(19) 0.018(2) 0.017(2)
C24 0.040(2) 0.036(2) 0.033(2) 0.0095(16) 0.0058(16) 0.0140(17)
C25 0.049(3) 0.058(3) 0.045(3) 0.005(2) 0.006(2) 0.023(2)
C26 0.060(3) 0.071(3) 0.064(3) 0.018(3) 0.015(3) 0.039(3)
C27 0.041(3) 0.084(4) 0.074(3) 0.039(3) 0.017(2) 0.026(3)
C28 0.044(3) 0.065(3) 0.066(3) 0.021(3) 0.003(2) 0.010(2)
C29 0.045(3) 0.046(2) 0.051(3) 0.009(2) 0.007(2) 0.015(2)
C30 0.040(2) 0.050(2) 0.036(2) 0.0077(18) 0.0081(17) 0.0187(19)
C31 0.042(3) 0.069(3) 0.049(3) -0.014(2) 0.005(2) 0.010(3)

loop_
_atom_type_symbol
_atom_type_description
_atom_type_scat_dispersion_real
_atom_type_scat_dispersion_imag
_atom_type_scat_source
C C 0.0033 0.0016 'International Tables Vol C Tables 4.2.6.8 and 6.1.1.4'
H H 0.0000 0.0000 'International Tables Vol C Tables 4.2.6.8 and 6.1.1.4'
O O 0.0106 0.0060 'International Tables Vol C Tables 4.2.6.8 and 6.1.1.4'
N N 0.0061 0.0033 'International Tables Vol C Tables 4.2.6.8 and 6.1.1.4'
P P 0.1023 0.0942 'International Tables Vol C Tables 4.2.6.8 and 6.1.1.4'

loop_
_geom_angle_atom_site_label_1
_geom_angle_atom_site_label_2
_geom_angle_atom_site_label_3
_geom_angle
C6 P1 C24 102.80(17)
C6 P1 C18 103.06(16)
C24 P1 C18 101.84(17)
N2 N1 C1 115.7(3)
N1 N2 C11 113.2(3)
C30 O1 C2 116.5(3)
C2 C1 N1 125.5(3)
C2 C1 C9 119.0(3)
N1 C1 C9 114.9(3)
C1 C2 O1 120.4(3)
C1 C2 C3 121.5(3)
O1 C2 C3 117.9(3)
C4 C3 C2 120.6(4)
C3 C4 C10 120.2(3)
C6 C5 C10 121.6(3)
C5 C6 C7 117.9(3)
C5 C6 P1 124.8(3)
C7 C6 P1 117.2(3)
C8 C7 C6 121.9(4)
C7 C8 C9 121.0(4)
C8 C9 C10 118.4(3)
C8 C9 C1 122.6(3)
C10 C9 C1 119.0(3)
C4 C10 C9 119.7(3)
C4 C10 C5 121.2(3)
C9 C10 C5 119.1(3)
C16 C11 C12 120.0(4)
C16 C11 N2 116.0(3)
C12 C11 N2 124.0(3)
C11 C12 C13 119.3(4)
C14 C13 C12 121.1(4)
C15 C14 C13 118.6(4)
C15 C14 C17 120.3(4)
C13 C14 C17 121.0(4)
C14 C15 C16 121.5(4)
C11 C16 C15 119.5(4)
C19 C18 C23 118.1(4)
C19 C18 P1 117.2(3)
C23 C18 P1 124.7(3)
C20 C19 C18 121.2(5)
C21 C20 C19 119.8(5)
C22 C21 C20 119.8(5)
C21 C22 C23 121.0(5)
C22 C23 C18 120.0(4)
C25 C24 C29 117.6(4)
C25 C24 P1 124.6(3)
C29 C24 P1 117.6(3)
C24 C25 C26 121.2(4)
C27 C26 C25 120.3(5)
C26 C27 C28 119.3(5)
C27 C28 C29 120.4(5)
C28 C29 C24 121.1(4)
O2 C30 O1 121.4(4)
O2 C30 C31 126.8(4)
O1 C30 C31 111.8(4)

loop_
_geom_bond_atom_site_label_1
_geom_bond_atom_site_label_2
_geom_bond_distance
P1 C6 1.818(4)
P1 C24 1.819(4)
P1 C18 1.819(4)
N1 N2 1.246(4)
N1 C1 1.413(4)
N2 C11 1.433(4)
O1 C30 1.345(4)
O1 C2 1.389(4)
O2 C30 1.192(4)
C1 C2 1.369(5)
C1 C9 1.429(5)
C2 C3 1.391(5)
C3 C4 1.366(5)
C4 C10 1.404(5)
C5 C6 1.369(5)
C5 C10 1.415(5)
C6 C7 1.412(5)
C7 C8 1.353(5)
C8 C9 1.402(5)
C9 C10 1.413(5)
C11 C16 1.377(5)
C11 C12 1.381(5)
C12 C13 1.382(5)
C13 C14 1.381(5)
C14 C15 1.364(5)
C14 C17 1.504(6)
C15 C16 1.380(5)
C18 C19 1.377(5)
C18 C23 1.386(5)
C19 C20 1.375(6)
C20 C21 1.362(7)
C21 C22 1.358(7)
C22 C23 1.373(6)
C24 C25 1.368(5)
C24 C29 1.383(5)
C25 C26 1.388(6)
C26 C27 1.357(7)
C27 C28 1.366(7)
C28 C29 1.373(6)
C30 C31 1.475(6)
